data_1571979
loop_
_publ_author_name
'Soldatova, Natalia S.'
'Radzhabov, Amirbek D.'
'Ivanov, Daniil M.'
'Burguera, Sergi'
'Frontera, Antonio'
'Abramov, Pavel A.'
'Postnikov, Pavel S.'
'Kukushkin, Vadim Yu'

_publ_section_title
;
 Key-to-lock halogen bond-based tetragonal pyramidal association of
 iodonium cations with the lacune rims of beta-octamolybdate.
;
_journal_issue 31
_journal_name_full 'Chemical science'
_journal_page_first 12459
_journal_page_last 12472
_journal_paper_doi 10.1039/d4sc01695e
_journal_volume 15
_journal_year 2024
_chemical_formula_moiety '2(C3 H7 N O), 4(C18 H22 I), C1.8 N0.6 O0.6, Mo8 O26'
_chemical_formula_sum 'C79.8 H106.2 I4 Mo8 N2.6 O28.6'
_chemical_formula_weight 2834.59
_space_group_crystal_system triclinic
_space_group_IT_number 2
_space_group_name_Hall '-P 1'
_space_group_name_H-M_alt 'P -1'
_atom_sites_solution_hydrogens geom
_audit_creation_date 2024-02-19
_audit_creation_method
;
Olex2 1.5
(compiled 2022.04.07 svn.rca3783a0 for OlexSys, GUI svn.r6498)
;
_audit_update_record
;
2024-02-21 deposited with the CCDC.	2024-06-17 downloaded from the CCDC.
;
_cell_angle_alpha 61.0800(10)
_cell_angle_beta 81.7340(10)
_cell_angle_gamma 65.7040(10)
_cell_formula_units_Z 1
_cell_length_a 13.9442(4)
_cell_length_b 14.7482(4)
_cell_length_c 14.7605(4)
_cell_measurement_reflns_used 9940
_cell_measurement_temperature 150(2)
_cell_measurement_theta_max 28.7108
_cell_measurement_theta_min 2.3299
_cell_volume 2415.85(12)
_computing_cell_refinement 'SAINT (Bruker-AXS, 2016)'
_computing_data_collection 'APEX3 (Bruker-AXS, 2016)'
_computing_data_reduction 'SAINT (Bruker-AXS, 2016)'
_computing_molecular_graphics 'Olex2 1.5 (Dolomanov et al., 2009)'
_computing_publication_material 'Olex2 1.5 (Dolomanov et al., 2009)'
_computing_structure_refinement 'SHELXL-2017/1 (Sheldrick, 2017)'
_computing_structure_solution 'SHELXT 2014/5 (Sheldrick, 2014)'
_diffrn_ambient_temperature 150(2)
_diffrn_detector PIXEL
_diffrn_detector_area_resol_mean 7.41
_diffrn_detector_type 'Bruker PHOTON III area detector'
_diffrn_measured_fraction_theta_full 0.992
_diffrn_measured_fraction_theta_max 0.978
_diffrn_measurement_device 'three-circle diffractometer'
_diffrn_measurement_device_type 'Bruker D8 Venture diffractometer'
_diffrn_measurement_method '\w and \f scans'
_diffrn_radiation_monochromator 'Incoatec HELIOS multilayer mirrors'
_diffrn_radiation_type MoK\a
_diffrn_radiation_wavelength 0.71073
_diffrn_reflns_av_R_equivalents 0.0270
_diffrn_reflns_av_unetI/netI 0.0310
_diffrn_reflns_Laue_measured_fraction_full 0.992
_diffrn_reflns_Laue_measured_fraction_max 0.978
_diffrn_reflns_limit_h_max 18
_diffrn_reflns_limit_h_min -18
_diffrn_reflns_limit_k_max 19
_diffrn_reflns_limit_k_min -19
_diffrn_reflns_limit_l_max 19
_diffrn_reflns_limit_l_min -19
_diffrn_reflns_number 35741
_diffrn_reflns_point_group_measured_fraction_full 0.992
_diffrn_reflns_point_group_measured_fraction_max 0.978
_diffrn_reflns_theta_full 25.500
_diffrn_reflns_theta_max 28.711
_diffrn_reflns_theta_min 2.702
_diffrn_source 'Incoatec IuS3.0 microfocus X-ray tube'
_exptl_absorpt_coefficient_mu 2.355
_exptl_absorpt_correction_T_max 0.7458
_exptl_absorpt_correction_T_min 0.6561
_exptl_absorpt_correction_type multi-scan
_exptl_absorpt_process_details
;
 SADABS 2016/2: Krause, L., Herbst-Irmer, R., Sheldrick G.M. & Stalke D.,
 J. Appl. Cryst. 48 (2015) 3-10
;
_exptl_crystal_colour colorless
_exptl_crystal_density_diffrn 1.948
_exptl_crystal_description prism
_exptl_crystal_F_000 1380
_exptl_crystal_size_max 0.12
_exptl_crystal_size_mid 0.1
_exptl_crystal_size_min 0.06
_refine_diff_density_max 0.817
_refine_diff_density_min -0.707
_refine_diff_density_rms 0.104
_refine_ls_extinction_method none
_refine_ls_goodness_of_fit_ref 1.042
_refine_ls_hydrogen_treatment constr
_refine_ls_matrix_type full
_refine_ls_number_parameters 563
_refine_ls_number_reflns 12209
_refine_ls_number_restraints 1
_refine_ls_restrained_S_all 1.043
_refine_ls_R_factor_all 0.0296
_refine_ls_R_factor_gt 0.0259
_refine_ls_shift/su_max 0.002
_refine_ls_shift/su_mean 0.000
_refine_ls_structure_factor_coef Fsqd
_refine_ls_weighting_details 'w=1/[\s^2^(Fo^2^)+(0.0250P)^2^+3.6283P] where P=(Fo^2^+2Fc^2^)/3'
_refine_ls_weighting_scheme calc
_refine_ls_wR_factor_gt 0.0636
_refine_ls_wR_factor_ref 0.0654
_reflns_Friedel_coverage 0.000
_reflns_number_gt 11019
_reflns_number_total 12209
_reflns_threshold_expression 'I > 2\s(I)'
_cod_data_source_file d4sc01695e2.cif
_cod_data_source_block Mes_DMF
_cod_depositor_comments 'Adding full bibliography for 1571977--1571981.cif.'
_cod_original_formula_sum 'C79.80 H106.20 I4 Mo8 N2.60 O28.60'
_cod_database_code 1571979
_shelx_shelxl_version_number 2017/1
_shelx_space_group_comment
;
The symmetry employed for this shelxl refinement is uniquely defined
by the following loop, which should always be used as a source of
symmetry information in preference to the above space-group names.
They are only intended as comments.
;
_shelx_estimated_absorpt_t_max 0.872
_shelx_estimated_absorpt_t_min 0.765
_olex2_refinement_description
;
1. Restrained distances
 O3S-C6S
 1.2 with sigma of 0.02
2. Others
 Fixed Sof: C6S(0.3) C5S(0.3) C7S(0.3) N2S(0.3) O2S(0.2) O3S(0.1) C3A(0.5)
 H3A(0.5) C4A(0.5) C14A(0.5) H14A(0.5) H14B(0.5) H14C(0.5) C5A(0.5) H5A(0.5)
 C3C(0.5) H3C(0.5) C4C(0.5) C14C(0.5) H14D(0.5) H14E(0.5) H14F(0.5) C5C(0.5)
 H5C(0.5) C2S(0.2) H2SA(0.2) H2SB(0.2) H2SC(0.2) C4S(0.8) H4SA(0.8) H4SB(0.8)
 H4SC(0.8)
3.a Me refined with riding coordinates:
 C3S(H3SA,H3SB,H3SC), C13B(H13D,H13E,H13F), C15B(H15D,H15E,H15F), C14B(H14G,
 H14H,H14I), C18B(H18D,H18E,H18F), C17B(H17D,H17E,H17F), C13A(H13A,H13B,H13C),
 C16A(H16A,H16B,H16C), C17A(H17A,H17B,H17C), C14A(H14A,H14B,H14C), C14C(H14D,
 H14E,H14F)
3.b Aromatic/amide H refined with riding coordinates:
 C1S(H1S), C5B(H5B), C3B(H3B), C11B(H11B), C9B(H9B), C9A(H9A), C11A(H11A),
 C3A(H3A), C5A(H5A), C3C(H3C), C5C(H5C)
3.c Idealised Me refined with riding coordinates:
 C2S(H2SA,H2SB,H2SC), C4S(H4SA,H4SB,H4SC)
3.d Idealised Me refined as rotating group:
 C16B(H16D,H16E,H16F), C15A(H15A,H15B,H15C), C18A(H18A,H18B,H18C)
;
_olex2_submission_special_instructions 'No special instructions were received'

loop_
_space_group_symop_operation_xyz
'x, y, z'
'-x, -y, -z'

loop_
_atom_site_label
_atom_site_type_symbol
_atom_site_fract_x
_atom_site_fract_y
_atom_site_fract_z
_atom_site_U_iso_or_equiv
_atom_site_adp_type
_atom_site_occupancy
_atom_site_site_symmetry_order
_atom_site_calc_flag
_atom_site_refinement_flags_posn
_atom_site_refinement_flags_adp
_atom_site_refinement_flags_occupancy
_atom_site_disorder_assembly
_atom_site_disorder_group
C1S C 0.9577(3) -0.2342(3) 0.2028(3) 0.0438(9) Uani 1 1 d . . . . .
H1S H 1.031453 -0.278379 0.213093 0.053 Uiso 1 1 calc R U . . .
C3S C 0.9814(4) -0.2061(6) 0.3466(5) 0.0810(17) Uani 1 1 d . . . . .
H3SA H 0.936295 -0.166678 0.384549 0.121 Uiso 1 1 calc R U . . .
H3SB H 1.015680 -0.286733 0.394699 0.121 Uiso 1 1 calc R U . . .
H3SC H 1.035242 -0.175576 0.314535 0.121 Uiso 1 1 calc R U . . .
C13B C 0.6986(3) 0.3750(3) 0.6689(3) 0.0346(7) Uani 1 1 d . . . . .
H13D H 0.666948 0.383101 0.608933 0.052 Uiso 1 1 calc R U . . .
H13E H 0.645612 0.422222 0.696490 0.052 Uiso 1 1 calc R U . . .
H13F H 0.757817 0.398825 0.647532 0.052 Uiso 1 1 calc R U . . .
C2B C 0.7377(2) 0.2537(2) 0.7515(2) 0.0247(6) Uani 1 1 d . . . . .
C1B C 0.7282(2) 0.1689(2) 0.7403(2) 0.0217(5) Uani 1 1 d . . . . .
C15B C 0.7481(3) -0.0352(3) 0.8086(3) 0.0371(8) Uani 1 1 d . . . . .
H15D H 0.712685 -0.003186 0.740795 0.056 Uiso 1 1 calc R U . . .
H15E H 0.817032 -0.095261 0.815337 0.056 Uiso 1 1 calc R U . . .
H15F H 0.704867 -0.066381 0.863649 0.056 Uiso 1 1 calc R U . . .
C6B C 0.7629(2) 0.0563(3) 0.8178(2) 0.0262(6) Uani 1 1 d . . . . .
C5B C 0.8118(3) 0.0299(3) 0.9082(2) 0.0298(7) Uani 1 1 d . . . . .
H5B H 0.837118 -0.045883 0.962056 0.036 Uiso 1 1 calc R U . . .
C14B C 0.8762(3) 0.0817(3) 1.0217(3) 0.0407(8) Uani 1 1 d . . . . .
H14G H 0.899163 0.000557 1.068225 0.061 Uiso 1 1 calc R U . . .
H14H H 0.937449 0.102177 1.005928 0.061 Uiso 1 1 calc R U . . .
H14I H 0.825443 0.123261 1.055389 0.061 Uiso 1 1 calc R U . . .
C4B C 0.8246(2) 0.1115(3) 0.9219(2) 0.0299(7) Uani 1 1 d . . . . .
C3B C 0.7857(2) 0.2221(3) 0.8439(2) 0.0285(6) Uani 1 1 d . . . . .
H3B H 0.792181 0.278286 0.854043 0.034 Uiso 1 1 calc R U . . .
C16B C 0.8970(2) 0.0718(3) 0.5763(2) 0.0302(7) Uani 1 1 d . . . . .
H16D H 0.887646 0.066496 0.645578 0.045 Uiso 1 1 calc R U . . .
H16E H 0.972239 0.036148 0.568420 0.045 Uiso 1 1 calc R U . . .
H16F H 0.858863 0.033310 0.567686 0.045 Uiso 1 1 calc R U . . .
C8B C 0.8546(2) 0.1937(2) 0.4955(2) 0.0231(6) Uani 1 1 d . . . . .
C7B C 0.7518(2) 0.2704(2) 0.4899(2) 0.0204(5) Uani 1 1 d . . . . .
C12B C 0.7101(2) 0.3818(2) 0.4117(2) 0.0225(6) Uani 1 1 d . . . . .
C18B C 0.5984(2) 0.4649(2) 0.4027(2) 0.0279(6) Uani 1 1 d . . . . .
H18D H 0.588304 0.537386 0.341347 0.042 Uiso 1 1 calc R U . . .
H18E H 0.549121 0.436075 0.396136 0.042 Uiso 1 1 calc R U . . .
H18F H 0.585100 0.475091 0.464881 0.042 Uiso 1 1 calc R U . . .
C11B C 0.7783(2) 0.4165(3) 0.3365(2) 0.0291(6) Uani 1 1 d . . . . .
H11B H 0.752981 0.491719 0.281538 0.035 Uiso 1 1 calc R U . . .
C17B C 0.9539(3) 0.3842(4) 0.2564(3) 0.0487(10) Uani 1 1 d . . . . .
H17D H 1.023534 0.322469 0.271129 0.073 Uiso 1 1 calc R U . . .
H17E H 0.923930 0.407772 0.188642 0.073 Uiso 1 1 calc R U . . .
H17F H 0.960867 0.448028 0.255625 0.073 Uiso 1 1 calc R U . . .
C10B C 0.8822(3) 0.3446(3) 0.3392(3) 0.0322(7) Uani 1 1 d . . . . .
C9B C 0.9187(2) 0.2340(3) 0.4191(3) 0.0299(7) Uani 1 1 d . . . . .
H9B H 0.989564 0.184652 0.421323 0.036 Uiso 1 1 calc R U . . .
C15A C 0.1845(3) 0.3414(3) 0.0112(3) 0.0401(8) Uani 1 1 d . . . . .
H15A H 0.183968 0.308817 0.086912 0.060 Uiso 1 1 calc R U . . .
H15B H 0.134202 0.327167 -0.014806 0.060 Uiso 1 1 calc R U . . .
H15C H 0.164319 0.422918 -0.019466 0.060 Uiso 1 1 calc R U . . .
C6A C 0.2937(3) 0.2882(3) -0.0180(3) 0.0334(7) Uani 1 1 d . . . . .
C1A C 0.3845(3) 0.2795(2) 0.0197(2) 0.0267(6) Uani 1 1 d . . . . .
C2A C 0.4870(3) 0.2254(3) -0.0018(3) 0.0372(8) Uani 1 1 d . . . . .
C13A C 0.5846(3) 0.2109(4) 0.0432(3) 0.0464(10) Uani 1 1 d . . . . .
H13A H 0.566247 0.234385 0.097350 0.070 Uiso 1 1 calc R U . . .
H13B H 0.633336 0.131409 0.073420 0.070 Uiso 1 1 calc R U . . .
H13C H 0.618235 0.257174 -0.011445 0.070 Uiso 1 1 calc R U . . .
C6S C 1.0772(13) -0.5162(13) 0.4544(12) 0.057(4) Uiso 0.3 1 d D . P . .
C5S C 0.8919(10) -0.4421(11) 0.4285(10) 0.044(3) Uiso 0.3 1 d . . P . .
C7S C 0.9581(12) -0.4721(12) 0.5796(12) 0.049(3) Uiso 0.3 1 d . . P . .
C18A C 0.4128(3) 0.5212(3) -0.1219(2) 0.0306(7) Uani 1 1 d . . . . .
H18A H 0.468138 0.482980 -0.066504 0.046 Uiso 1 1 calc R U . . .
H18B H 0.427971 0.580792 -0.182896 0.046 Uiso 1 1 calc R U . . .
H18C H 0.410530 0.466587 -0.140420 0.046 Uiso 1 1 calc R U . . .
C12A C 0.3079(2) 0.5723(2) -0.0850(2) 0.0230(6) Uani 1 1 d . . . . .
C7A C 0.2745(2) 0.5194(2) 0.0141(2) 0.0205(5) Uani 1 1 d . . . . .
C8A C 0.1782(2) 0.5690(2) 0.0484(2) 0.0222(6) Uani 1 1 d . . . . .
C16A C 0.1443(3) 0.5139(3) 0.1558(2) 0.0300(7) Uani 1 1 d . . . . .
H16A H 0.074096 0.564368 0.161963 0.045 Uiso 1 1 calc R U . . .
H16B H 0.141786 0.443091 0.168947 0.045 Uiso 1 1 calc R U . . .
H16C H 0.194706 0.498168 0.206600 0.045 Uiso 1 1 calc R U . . .
C9A C 0.1112(2) 0.6769(2) -0.0234(2) 0.0265(6) Uani 1 1 d . . . . .
H9A H 0.045262 0.713862 -0.002793 0.032 Uiso 1 1 calc R U . . .
C17A C 0.0630(3) 0.8452(3) -0.2016(3) 0.0389(8) Uani 1 1 d . . . . .
H17A H -0.002183 0.869537 -0.168965 0.058 Uiso 1 1 calc R U . . .
H17B H 0.095315 0.900032 -0.225512 0.058 Uiso 1 1 calc R U . . .
H17C H 0.046730 0.839992 -0.260977 0.058 Uiso 1 1 calc R U . . .
C10A C 0.1384(2) 0.7314(2) -0.1240(2) 0.0269(6) Uani 1 1 d . . . . .
C11A C 0.2363(2) 0.6795(2) -0.1523(2) 0.0268(6) Uani 1 1 d . . . . .
H11A H 0.255678 0.718287 -0.220348 0.032 Uiso 1 1 calc R U . . .
N1S N 0.9179(3) -0.1903(3) 0.2669(3) 0.0519(9) Uani 1 1 d . . . . .
N2S N 0.9783(7) -0.4797(8) 0.4838(8) 0.033(2) Uiso 0.3 1 d . . P . .
O3 O 0.24702(16) 0.22302(16) 0.30982(15) 0.0241(4) Uani 1 1 d . . . . .
O9 O 0.16612(15) 0.12448(17) 0.49091(16) 0.0244(4) Uani 1 1 d . . . . .
O2 O 0.36675(16) 0.37830(16) 0.31097(16) 0.0245(4) Uani 1 1 d . . . . .
O8 O 0.28073(15) 0.24715(16) 0.47861(16) 0.0213(4) Uani 1 1 d . . . . .
O7 O 0.37097(17) 0.38036(17) 0.49319(17) 0.0268(4) Uani 1 1 d . . . . .
O6 O 0.54972(15) 0.24210(15) 0.43813(14) 0.0180(4) Uani 1 1 d . . . . .
O5 O 0.74545(15) 0.11952(16) 0.39268(15) 0.0219(4) Uani 1 1 d . . . . .
O12 O 0.63556(14) -0.00798(15) 0.39404(14) 0.0155(3) Uani 1 1 d . . . . .
O13 O 0.45723(14) 0.11663(14) 0.43435(14) 0.0150(3) Uani 1 1 d . . . . .
O1 O 0.57785(16) 0.22029(16) 0.25790(15) 0.0220(4) Uani 1 1 d . . . . .
O10 O 0.36148(14) -0.00468(14) 0.43967(13) 0.0145(3) Uani 1 1 d . . . . .
O11 O 0.54303(15) -0.14214(15) 0.39630(14) 0.0176(4) Uani 1 1 d . . . . .
O4 O 0.46120(15) 0.08269(16) 0.25508(14) 0.0203(4) Uani 1 1 d . . . . .
O1S O 0.9122(2) -0.2252(3) 0.1332(3) 0.0643(9) Uani 1 1 d . . . . .
O2S O 0.8946(16) -0.4248(17) 0.3367(16) 0.083(5) Uiso 0.2 1 d . . P . .
O3S O 1.083(2) -0.496(2) 0.3708(16) 0.046(6) Uiso 0.1 1 d D . P . .
Mo4 Mo 0.49762(2) -0.00636(2) 0.38318(2) 0.01293(5) Uani 1 1 d . . . . .
Mo1 Mo 0.61835(2) 0.13604(2) 0.38609(2) 0.01499(5) Uani 1 1 d . . . . .
Mo2 Mo 0.39716(2) 0.29209(2) 0.44167(2) 0.01763(5) Uani 1 1 d . . . . .
Mo3 Mo 0.27829(2) 0.14229(2) 0.44012(2) 0.01571(5) Uani 1 1 d . . . . .
I1A I 0.37082(2) 0.35032(2) 0.11863(2) 0.02210(5) Uani 1 1 d . . . . .
I1B I 0.64987(2) 0.21050(2) 0.60350(2) 0.02107(5) Uani 1 1 d . . . . .
C3A C 0.4894(7) 0.1989(8) -0.0795(7) 0.040(2) Uiso 0.5 1 d . . P A 1
H3A H 0.555808 0.170231 -0.104547 0.049 Uiso 0.5 1 calc R U P A 1
C4A C 0.3981(7) 0.2119(8) -0.1245(7) 0.045(2) Uiso 0.5 1 d . . P A 1
C14A C 0.4122(9) 0.1730(10) -0.2058(9) 0.070(3) Uiso 0.5 1 d . . P A 1
H14A H 0.487398 0.142281 -0.216598 0.105 Uiso 0.5 1 calc R U P A 1
H14B H 0.384421 0.114535 -0.181893 0.105 Uiso 0.5 1 calc R U P A 1
H14C H 0.374032 0.237117 -0.271168 0.105 Uiso 0.5 1 calc R U P A 1
C5A C 0.2981(8) 0.2604(8) -0.0921(7) 0.045(2) Uiso 0.5 1 d . . P A 1
H5A H 0.235421 0.272666 -0.122625 0.054 Uiso 0.5 1 calc R U P A 1
C3C C 0.5019(8) 0.1618(8) -0.0557(7) 0.043(2) Uiso 0.5 1 d . . P A 2
H3C H 0.571180 0.116525 -0.063312 0.051 Uiso 0.5 1 calc R U P A 2
C4C C 0.4200(7) 0.1661(8) -0.0944(7) 0.046(2) Uiso 0.5 1 d . . P A 2
C14C C 0.4330(9) 0.1047(10) -0.1575(9) 0.071(3) Uiso 0.5 1 d . . P A 2
H14D H 0.363247 0.117999 -0.179513 0.107 Uiso 0.5 1 calc R U P A 2
H14E H 0.471396 0.133152 -0.218815 0.107 Uiso 0.5 1 calc R U P A 2
H14F H 0.472466 0.023591 -0.114559 0.107 Uiso 0.5 1 calc R U P A 2
C5C C 0.3189(7) 0.2235(8) -0.0763(7) 0.040(2) Uiso 0.5 1 d . . P A 2
H5C H 0.261920 0.221563 -0.102740 0.048 Uiso 0.5 1 calc R U P A 2
C2S C 0.8009(18) -0.168(2) 0.2829(18) 0.053(5) Uiso 0.2 1 d . . P B 3
H2SA H 0.758812 -0.108165 0.217998 0.080 Uiso 0.2 1 calc R U P B 3
H2SB H 0.778786 -0.145514 0.337355 0.080 Uiso 0.2 1 calc R U P B 3
H2SC H 0.790384 -0.237359 0.303523 0.080 Uiso 0.2 1 calc R U P B 3
C4S C 0.8100(5) -0.1138(6) 0.2575(5) 0.0656(16) Uiso 0.8 1 d . . P B 4
H4SA H 0.772231 -0.102363 0.199284 0.098 Uiso 0.8 1 calc R U P B 4
H4SB H 0.807840 -0.041387 0.244993 0.098 Uiso 0.8 1 calc R U P B 4
H4SC H 0.776487 -0.145546 0.321706 0.098 Uiso 0.8 1 calc R U P B 4

loop_
_atom_site_aniso_label
_atom_site_aniso_U_11
_atom_site_aniso_U_22
_atom_site_aniso_U_33
_atom_site_aniso_U_23
_atom_site_aniso_U_13
_atom_site_aniso_U_12
C1S 0.040(2) 0.049(2) 0.047(2) -0.0278(18) 0.0130(18) -0.0191(18)
C3S 0.072(3) 0.118(5) 0.097(4) -0.083(4) 0.013(3) -0.039(3)
C13B 0.0447(19) 0.0220(15) 0.0379(18) -0.0148(13) -0.0058(15) -0.0102(14)
C2B 0.0241(14) 0.0242(14) 0.0278(15) -0.0146(12) 0.0004(12) -0.0080(12)
C1B 0.0244(14) 0.0242(14) 0.0178(13) -0.0097(11) -0.0014(11) -0.0102(12)
C15B 0.055(2) 0.0254(15) 0.0313(17) -0.0074(13) -0.0026(16) -0.0219(16)
C6B 0.0293(15) 0.0251(14) 0.0235(14) -0.0094(12) 0.0024(12) -0.0127(13)
C5B 0.0326(16) 0.0281(15) 0.0240(15) -0.0096(12) -0.0024(13) -0.0096(13)
C14B 0.0384(19) 0.053(2) 0.0321(18) -0.0244(17) -0.0085(15) -0.0109(17)
C4B 0.0271(15) 0.0370(17) 0.0261(15) -0.0175(13) -0.0002(12) -0.0094(14)
C3B 0.0298(15) 0.0330(16) 0.0308(16) -0.0199(13) 0.0025(13) -0.0138(14)
C16B 0.0269(15) 0.0255(15) 0.0286(16) -0.0125(12) -0.0070(12) 0.0008(13)
C8B 0.0221(13) 0.0254(14) 0.0235(14) -0.0145(11) -0.0039(11) -0.0054(12)
C7B 0.0200(13) 0.0233(13) 0.0216(13) -0.0118(11) 0.0012(11) -0.0101(11)
C12B 0.0192(13) 0.0220(13) 0.0267(14) -0.0115(11) -0.0024(11) -0.0072(11)
C18B 0.0267(15) 0.0199(13) 0.0302(16) -0.0082(12) -0.0033(12) -0.0060(12)
C11B 0.0299(16) 0.0281(15) 0.0270(15) -0.0076(12) -0.0020(13) -0.0147(13)
C17B 0.037(2) 0.062(3) 0.047(2) -0.0194(19) 0.0143(18) -0.0306(19)
C10B 0.0260(15) 0.0463(19) 0.0315(17) -0.0186(15) 0.0034(13) -0.0207(15)
C9B 0.0171(13) 0.0401(18) 0.0346(17) -0.0212(14) -0.0013(12) -0.0077(13)
C15A 0.0396(19) 0.0379(19) 0.047(2) -0.0161(16) -0.0050(16) -0.0209(16)
C6A 0.0433(19) 0.0367(17) 0.0254(16) -0.0132(13) 0.0048(14) -0.0228(16)
C1A 0.0375(17) 0.0236(14) 0.0157(13) -0.0083(11) 0.0004(12) -0.0099(13)
C2A 0.0425(19) 0.046(2) 0.0266(16) -0.0225(15) 0.0112(15) -0.0167(17)
C13A 0.0302(18) 0.057(2) 0.044(2) -0.0311(19) 0.0060(16) -0.0031(17)
C18A 0.0298(16) 0.0297(16) 0.0274(16) -0.0084(12) 0.0093(13) -0.0159(13)
C12A 0.0264(14) 0.0226(13) 0.0225(14) -0.0092(11) 0.0039(11) -0.0143(12)
C7A 0.0245(14) 0.0160(12) 0.0181(13) -0.0036(10) -0.0025(11) -0.0097(11)
C8A 0.0239(14) 0.0214(13) 0.0215(14) -0.0085(11) 0.0021(11) -0.0112(11)
C16A 0.0313(16) 0.0263(15) 0.0240(15) -0.0085(12) 0.0085(13) -0.0103(13)
C9A 0.0260(14) 0.0198(13) 0.0287(15) -0.0087(12) -0.0017(12) -0.0067(12)
C17A 0.042(2) 0.0265(16) 0.0294(17) -0.0044(13) -0.0072(15) -0.0046(15)
C10A 0.0319(16) 0.0211(14) 0.0215(14) -0.0041(11) -0.0048(12) -0.0099(12)
C11A 0.0332(16) 0.0241(14) 0.0201(14) -0.0043(11) -0.0001(12) -0.0154(13)
N1S 0.0407(18) 0.068(2) 0.059(2) -0.0411(19) 0.0135(16) -0.0205(17)
O3 0.0247(10) 0.0203(10) 0.0212(10) -0.0055(8) -0.0039(8) -0.0069(8)
O9 0.0156(9) 0.0265(10) 0.0281(11) -0.0111(9) 0.0002(8) -0.0073(8)
O2 0.0277(10) 0.0186(9) 0.0226(10) -0.0059(8) -0.0054(8) -0.0074(8)
O8 0.0173(9) 0.0185(9) 0.0280(10) -0.0137(8) 0.0007(8) -0.0033(8)
O7 0.0323(11) 0.0194(10) 0.0303(11) -0.0130(8) -0.0028(9) -0.0084(9)
O6 0.0226(9) 0.0146(8) 0.0182(9) -0.0062(7) -0.0015(7) -0.0097(8)
O5 0.0213(9) 0.0239(10) 0.0222(10) -0.0085(8) 0.0010(8) -0.0132(8)
O12 0.0150(8) 0.0180(9) 0.0153(9) -0.0088(7) 0.0022(7) -0.0072(7)
O13 0.0153(8) 0.0141(8) 0.0148(8) -0.0060(7) 0.0006(7) -0.0061(7)
O1 0.0261(10) 0.0215(9) 0.0165(9) -0.0043(7) -0.0001(8) -0.0130(8)
O10 0.0156(8) 0.0146(8) 0.0132(8) -0.0050(7) -0.0010(7) -0.0069(7)
O11 0.0198(9) 0.0177(9) 0.0171(9) -0.0094(7) 0.0014(7) -0.0077(8)
O4 0.0222(9) 0.0228(9) 0.0152(9) -0.0064(7) -0.0006(7) -0.0106(8)
O1S 0.0515(18) 0.093(3) 0.057(2) -0.0480(19) 0.0098(15) -0.0227(18)
Mo4 0.01440(10) 0.01359(10) 0.01124(10) -0.00545(8) 0.00045(8) -0.00625(8)
Mo1 0.01712(10) 0.01493(10) 0.01285(10) -0.00420(8) 0.00055(8) -0.00897(9)
Mo2 0.01978(11) 0.01254(10) 0.01960(11) -0.00698(8) -0.00281(9) -0.00490(9)
Mo3 0.01327(10) 0.01385(10) 0.01737(11) -0.00595(8) -0.00149(8) -0.00389(8)
I1A 0.02471(9) 0.02060(9) 0.01483(8) -0.00617(7) -0.00235(7) -0.00492(7)
I1B 0.02189(9) 0.02252(9) 0.02041(9) -0.00940(7) -0.00109(7) -0.01023(7)

loop_
_atom_type_symbol
_atom_type_description
_atom_type_scat_dispersion_real
_atom_type_scat_dispersion_imag
_atom_type_scat_source
C C 0.0033 0.0016 'International Tables Vol C Tables 4.2.6.8 and 6.1.1.4'
H H 0.0000 0.0000 'International Tables Vol C Tables 4.2.6.8 and 6.1.1.4'
N N 0.0061 0.0033 'International Tables Vol C Tables 4.2.6.8 and 6.1.1.4'
O O 0.0106 0.0060 'International Tables Vol C Tables 4.2.6.8 and 6.1.1.4'
Mo Mo -1.6832 0.6857 'International Tables Vol C Tables 4.2.6.8 and 6.1.1.4'
I I -0.4742 1.8119 'International Tables Vol C Tables 4.2.6.8 and 6.1.1.4'

loop_
_geom_angle_atom_site_label_1
_geom_angle_atom_site_label_2
_geom_angle_atom_site_label_3
_geom_angle
_geom_angle_site_symmetry_1
_geom_angle_site_symmetry_3
_geom_angle_publ_flag
N1S C1S H1S 115.8 . . ?
O1S C1S H1S 115.8 . . ?
O1S C1S N1S 128.3(4) . . ?
H3SA C3S H3SB 109.5 . . ?
H3SA C3S H3SC 109.5 . . ?
H3SB C3S H3SC 109.5 . . ?
N1S C3S H3SA 109.5 . . ?
N1S C3S H3SB 109.5 . . ?
N1S C3S H3SC 109.5 . . ?
H13D C13B H13E 109.5 . . ?
H13D C13B H13F 109.5 . . ?
H13E C13B H13F 109.5 . . ?
C2B C13B H13D 109.5 . . ?
C2B C13B H13E 109.5 . . ?
C2B C13B H13F 109.5 . . ?
C1B C2B C13B 123.2(3) . . ?
C3B C2B C13B 119.7(3) . . ?
C3B C2B C1B 117.1(3) . . ?
C2B C1B C6B 123.3(3) . . ?
C2B C1B I1B 119.8(2) . . ?
C6B C1B I1B 116.9(2) . . ?
H15D C15B H15E 109.5 . . ?
H15D C15B H15F 109.5 . . ?
H15E C15B H15F 109.5 . . ?
C6B C15B H15D 109.5 . . ?
C6B C15B H15E 109.5 . . ?
C6B C15B H15F 109.5 . . ?
C1B C6B C15B 123.7(3) . . ?
C5B C6B C1B 116.7(3) . . ?
C5B C6B C15B 119.5(3) . . ?
C6B C5B H5B 119.1 . . ?
C6B C5B C4B 121.9(3) . . ?
C4B C5B H5B 119.1 . . ?
H14G C14B H14H 109.5 . . ?
H14G C14B H14I 109.5 . . ?
H14H C14B H14I 109.5 . . ?
C4B C14B H14G 109.5 . . ?
C4B C14B H14H 109.5 . . ?
C4B C14B H14I 109.5 . . ?
C5B C4B C14B 121.2(3) . . ?
C3B C4B C5B 118.7(3) . . ?
C3B C4B C14B 120.0(3) . . ?
C2B C3B C4B 122.2(3) . . ?
C2B C3B H3B 118.9 . . ?
C4B C3B H3B 118.9 . . ?
H16D C16B H16E 109.5 . . ?
H16D C16B H16F 109.5 . . ?
H16E C16B H16F 109.5 . . ?
C8B C16B H16D 109.5 . . ?
C8B C16B H16E 109.5 . . ?
C8B C16B H16F 109.5 . . ?
C7B C8B C16B 124.0(3) . . ?
C9B C8B C16B 119.3(3) . . ?
C9B C8B C7B 116.7(3) . . ?
C8B C7B I1B 117.7(2) . . ?
C12B C7B C8B 124.3(3) . . ?
C12B C7B I1B 117.9(2) . . ?
C7B C12B C18B 125.0(3) . . ?
C7B C12B C11B 116.1(3) . . ?
C11B C12B C18B 118.8(3) . . ?
C12B C18B H18D 109.5 . . ?
C12B C18B H18E 109.5 . . ?
C12B C18B H18F 109.5 . . ?
H18D C18B H18E 109.5 . . ?
H18D C18B H18F 109.5 . . ?
H18E C18B H18F 109.5 . . ?
C12B C11B H11B 118.9 . . ?
C10B C11B C12B 122.2(3) . . ?
C10B C11B H11B 118.9 . . ?
H17D C17B H17E 109.5 . . ?
H17D C17B H17F 109.5 . . ?
H17E C17B H17F 109.5 . . ?
C10B C17B H17D 109.5 . . ?
C10B C17B H17E 109.5 . . ?
C10B C17B H17F 109.5 . . ?
C11B C10B C17B 121.0(3) . . ?
C11B C10B C9B 118.7(3) . . ?
C9B C10B C17B 120.2(3) . . ?
C8B C9B C10B 122.0(3) . . ?
C8B C9B H9B 119.0 . . ?
C10B C9B H9B 119.0 . . ?
H15A C15A H15B 109.5 . . ?
H15A C15A H15C 109.5 . . ?
H15B C15A H15C 109.5 . . ?
C6A C15A H15A 109.5 . . ?
C6A C15A H15B 109.5 . . ?
C6A C15A H15C 109.5 . . ?
C1A C6A C15A 123.5(3) . . ?
C1A C6A C5C 111.6(5) . . ?
C5A C6A C15A 115.6(5) . . ?
C5A C6A C1A 120.4(5) . . ?
C5C C6A C15A 124.2(5) . . ?
C6A C1A C2A 124.7(3) . . ?
C6A C1A I1A 119.1(2) . . ?
C2A C1A I1A 116.2(2) . . ?
C1A C2A C13A 124.5(3) . . ?
C1A C2A C3C 118.4(5) . . ?
C3A C2A C1A 113.0(5) . . ?
C3A C2A C13A 122.0(5) . . ?
C3C C2A C13A 116.1(5) . . ?
C2A C13A H13A 109.5 . . ?
C2A C13A H13B 109.5 . . ?
C2A C13A H13C 109.5 . . ?
H13A C13A H13B 109.5 . . ?
H13A C13A H13C 109.5 . . ?
H13B C13A H13C 109.5 . . ?
C7S C6S C5S 138(2) 2_746 2_746 ?
C7S C6S N2S 94.2(19) 2_746 2_746 ?
C7S C6S N2S 77.2(17) 2_746 . ?
C7S C6S O3S 53.5(18) 2_746 . ?
N2S C6S C5S 82.7(11) . 2_746 ?
N2S C6S C5S 54.8(10) 2_746 2_746 ?
N2S C6S N2S 30.1(9) 2_746 . ?
N2S C6S O3S 143(2) 2_746 . ?
O3S C6S C5S 162(2) . 2_746 ?
O3S C6S N2S 115(2) . . ?
C6S C5S C7S 86.2(9) 2_746 2_746 ?
C6S C5S N2S 43.4(8) 2_746 2_746 ?
N2S C5S C6S 43.4(8) . 2_746 ?
N2S C5S C7S 46.6(8) . 2_746 ?
N2S C5S C7S 43.4(6) 2_746 2_746 ?
N2S C5S N2S 8.6(8) . 2_746 ?
O2S C5S C6S 163.9(16) . 2_746 ?
O2S C5S C7S 77.7(12) . 2_746 ?
O2S C5S N2S 120.6(13) . 2_746 ?
O2S C5S N2S 121.3(15) . . ?
C6S C7S C5S 105.9(17) 2_746 2_746 ?
C6S C7S N2S 66.7(15) 2_746 2_746 ?
C6S C7S N2S 49.3(14) 2_746 . ?
C6S C7S O3S 77.5(19) 2_746 2_746 ?
N2S C7S C5S 41.7(6) 2_746 2_746 ?
N2S C7S C5S 67.4(8) . 2_746 ?
N2S C7S N2S 27.3(7) 2_746 . ?
O3S C7S C5S 123(2) 2_746 2_746 ?
O3S C7S N2S 124(2) 2_746 . ?
O3S C7S N2S 124(2) 2_746 2_746 ?
H18A C18A H18B 109.5 . . ?
H18A C18A H18C 109.5 . . ?
H18B C18A H18C 109.5 . . ?
C12A C18A H18A 109.5 . . ?
C12A C18A H18B 109.5 . . ?
C12A C18A H18C 109.5 . . ?
C7A C12A C18A 124.6(3) . . ?
C11A C12A C18A 119.5(3) . . ?
C11A C12A C7A 115.9(3) . . ?
C12A C7A I1A 119.3(2) . . ?
C8A C7A C12A 124.0(3) . . ?
C8A C7A I1A 116.62(19) . . ?
C7A C8A C16A 124.0(3) . . ?
C7A C8A C9A 116.6(3) . . ?
C9A C8A C16A 119.4(3) . . ?
C8A C16A H16A 109.5 . . ?
C8A C16A H16B 109.5 . . ?
C8A C16A H16C 109.5 . . ?
H16A C16A H16B 109.5 . . ?
H16A C16A H16C 109.5 . . ?
H16B C16A H16C 109.5 . . ?
C8A C9A H9A 119.1 . . ?
C10A C9A C8A 121.8(3) . . ?
C10A C9A H9A 119.1 . . ?
H17A C17A H17B 109.5 . . ?
H17A C17A H17C 109.5 . . ?
H17B C17A H17C 109.5 . . ?
C10A C17A H17A 109.5 . . ?
C10A C17A H17B 109.5 . . ?
C10A C17A H17C 109.5 . . ?
C9A C10A C17A 121.0(3) . . ?
C11A C10A C9A 118.9(3) . . ?
C11A C10A C17A 120.1(3) . . ?
C12A C11A H11A 118.6 . . ?
C10A C11A C12A 122.7(3) . . ?
C10A C11A H11A 118.6 . . ?
C1S N1S C3S 123.0(4) . . ?
C1S N1S C2S 113.5(9) . . ?
C1S N1S C4S 123.5(4) . . ?
C3S N1S C2S 118.5(9) . . ?
C4S N1S C3S 113.2(4) . . ?
C6S N2S C6S 149.9(9) 2_746 . ?
C6S N2S C5S 81.7(12) 2_746 . ?
C6S N2S C5S 97.5(11) 2_746 2_746 ?
C6S N2S C5S 53.9(8) . 2_746 ?
C6S N2S C7S 121.7(10) . . ?
C6S N2S C7S 149.2(14) 2_746 2_746 ?
C6S N2S C7S 36.6(10) 2_746 . ?
C6S N2S C7S 36.1(8) . 2_746 ?
C5S N2S C6S 125.0(12) . . ?
C5S N2S C5S 171.4(8) . 2_746 ?
C5S N2S C7S 113.3(11) . . ?
C5S N2S C7S 91.7(11) . 2_746 ?
C7S N2S C5S 69.1(8) . 2_746 ?
C7S N2S C5S 84.6(8) 2_746 2_746 ?
C7S N2S C7S 152.7(7) 2_746 . ?
N2S N2S C6S 96(2) 2_746 2_746 ?
N2S N2S C6S 54.3(17) 2_746 . ?
N2S N2S C5S 155(2) 2_746 . ?
N2S N2S C5S 16.7(16) 2_746 2_746 ?
N2S N2S C7S 77.7(19) 2_746 2_746 ?
N2S N2S C7S 75.0(18) 2_746 . ?
Mo3 O8 Mo2 118.20(10) . . ?
Mo1 O6 Mo2 116.11(9) . . ?
Mo4 O12 Mo1 109.42(8) . . ?
Mo4 O12 Mo3 111.71(8) . 2_656 ?
Mo1 O12 Mo3 102.54(7) . 2_656 ?
Mo4 O13 Mo4 103.58(7) . 2_656 ?
Mo4 O13 Mo1 91.24(6) . . ?
Mo4 O13 Mo2 164.01(9) . . ?
Mo4 O13 Mo2 92.40(6) 2_656 . ?
Mo4 O13 Mo3 91.61(6) . . ?
Mo1 O13 Mo4 96.76(6) . 2_656 ?
Mo1 O13 Mo2 86.78(6) . . ?
Mo1 O13 Mo3 164.51(8) . . ?
Mo3 O13 Mo4 97.36(6) . 2_656 ?
Mo3 O13 Mo2 86.30(6) . . ?
Mo4 O10 Mo1 111.44(8) . 2_656 ?
Mo4 O10 Mo3 109.28(8) . . ?
Mo3 O10 Mo1 103.37(7) . 2_656 ?
Mo4 O11 Mo2 117.87(9) . 2_656 ?
C7S O3S C6S 49.0(15) 2_746 . ?
O12 Mo4 O13 77.67(7) . 2_656 ?
O12 Mo4 O13 79.37(7) . . ?
O12 Mo4 O10 150.33(7) . . ?
O12 Mo4 Mo1 35.71(5) . . ?
O13 Mo4 O13 76.41(7) . 2_656 ?
O13 Mo4 Mo1 85.99(4) 2_656 . ?
O13 Mo4 Mo1 47.09(5) . . ?
O10 Mo4 O13 79.10(7) . . ?
O10 Mo4 O13 77.59(7) . 2_656 ?
O10 Mo4 Mo1 126.12(5) . . ?
O11 Mo4 O12 96.47(8) . . ?
O11 Mo4 O13 156.25(8) . . ?
O11 Mo4 O13 79.85(7) . 2_656 ?
O11 Mo4 O10 95.05(8) . . ?
O11 Mo4 Mo1 132.16(6) . . ?
O4 Mo4 O12 101.86(8) . . ?
O4 Mo4 O13 174.73(8) . 2_656 ?
O4 Mo4 O13 98.32(8) . . ?
O4 Mo4 O10 101.27(8) . . ?
O4 Mo4 O11 105.40(9) . . ?
O4 Mo4 Mo1 90.64(7) . . ?
O6 Mo1 O12 146.32(7) . . ?
O6 Mo1 O13 77.12(7) . . ?
O6 Mo1 O10 83.25(7) . 2_656 ?
O6 Mo1 Mo4 118.79(6) . . ?
O5 Mo1 O6 100.64(9) . . ?
O5 Mo1 O12 101.99(8) . . ?
O5 Mo1 O13 161.30(8) . . ?
O5 Mo1 O1 104.70(9) . . ?
O5 Mo1 O10 89.35(8) . 2_656 ?
O5 Mo1 Mo4 136.84(7) . . ?
O12 Mo1 O13 73.44(7) . . ?
O12 Mo1 O10 72.44(7) . 2_656 ?
O12 Mo1 Mo4 34.88(5) . . ?
O13 Mo1 Mo4 41.67(4) . . ?
O1 Mo1 O6 100.49(9) . . ?
O1 Mo1 O12 97.51(8) . . ?
O1 Mo1 O13 93.92(8) . . ?
O1 Mo1 O10 164.37(8) . 2_656 ?
O1 Mo1 Mo4 85.72(7) . . ?
O10 Mo1 O13 71.96(6) 2_656 . ?
O10 Mo1 Mo4 79.25(4) 2_656 . ?
O2 Mo2 O8 100.00(9) . . ?
O2 Mo2 O6 97.38(9) . . ?
O2 Mo2 O13 95.87(8) . . ?
O2 Mo2 O11 165.50(8) . 2_656 ?
O8 Mo2 O6 145.89(8) . . ?
O8 Mo2 O13 74.47(7) . . ?
O8 Mo2 O11 79.16(8) . 2_656 ?
O7 Mo2 O2 105.26(10) . . ?
O7 Mo2 O8 103.01(9) . . ?
O7 Mo2 O6 100.36(9) . . ?
O7 Mo2 O13 158.79(8) . . ?
O7 Mo2 O11 88.94(8) . 2_656 ?
O6 Mo2 O13 74.74(7) . . ?
O6 Mo2 O11 76.78(7) . 2_656 ?
O11 Mo2 O13 69.86(6) 2_656 . ?
O3 Mo3 O8 102.17(9) . . ?
O3 Mo3 O12 164.93(8) . 2_656 ?
O3 Mo3 O13 96.65(8) . . ?
O3 Mo3 O10 97.17(8) . . ?
O9 Mo3 O3 104.60(10) . . ?
O9 Mo3 O8 101.93(9) . . ?
O9 Mo3 O12 87.55(8) . 2_656 ?
O9 Mo3 O13 158.51(8) . . ?
O9 Mo3 O10 100.86(9) . . ?
O8 Mo3 O12 83.57(7) . 2_656 ?
O8 Mo3 O13 76.21(7) . . ?
O8 Mo3 O10 145.14(8) . . ?
O12 Mo3 O13 70.96(6) 2_656 . ?
O10 Mo3 O12 71.40(7) . 2_656 ?
O10 Mo3 O13 72.93(7) . . ?
C1A I1A C7A 97.35(11) . . ?
C7B I1B C1B 100.53(11) . . ?
C2A C3A H3A 118.2 . . ?
C2A C3A C4A 123.5(8) . . ?
C4A C3A H3A 118.2 . . ?
C3A C4A C14A 118.3(8) . . ?
C5A C4A C3A 118.9(8) . . ?
C5A C4A C14A 122.8(9) . . ?
C4A C14A H14A 109.5 . . ?
C4A C14A H14B 109.5 . . ?
C4A C14A H14C 109.5 . . ?
H14A C14A H14B 109.5 . . ?
H14A C14A H14C 109.5 . . ?
H14B C14A H14C 109.5 . . ?
C6A C5A C4A 118.5(8) . . ?
C6A C5A H5A 120.7 . . ?
C4A C5A H5A 120.7 . . ?
C2A C3C H3C 119.9 . . ?
C4C C3C C2A 120.2(8) . . ?
C4C C3C H3C 119.9 . . ?
C3C C4C C14C 121.7(9) . . ?
C3C C4C C5C 120.6(9) . . ?
C5C C4C C14C 117.7(8) . . ?
C4C C14C H14D 109.5 . . ?
C4C C14C H14E 109.5 . . ?
C4C C14C H14F 109.5 . . ?
H14D C14C H14E 109.5 . . ?
H14D C14C H14F 109.5 . . ?
H14E C14C H14F 109.5 . . ?
C6A C5C H5C 118.0 . . ?
C4C C5C C6A 123.9(8) . . ?
C4C C5C H5C 118.0 . . ?
N1S C2S H2SA 109.5 . . ?
N1S C2S H2SB 109.5 . . ?
N1S C2S H2SC 109.5 . . ?
H2SA C2S H2SB 109.5 . . ?
H2SA C2S H2SC 109.5 . . ?
H2SB C2S H2SC 109.5 . . ?
N1S C4S H4SA 109.5 . . ?
N1S C4S H4SB 109.5 . . ?
N1S C4S H4SC 109.5 . . ?
H4SA C4S H4SB 109.5 . . ?
H4SA C4S H4SC 109.5 . . ?
H4SB C4S H4SC 109.5 . . ?

loop_
_geom_bond_atom_site_label_1
_geom_bond_atom_site_label_2
_geom_bond_distance
_geom_bond_site_symmetry_2
_geom_bond_publ_flag
C1S H1S 0.9500 . ?
C1S N1S 1.329(5) . ?
C1S O1S 1.209(5) . ?
C3S H3SA 0.9800 . ?
C3S H3SB 0.9800 . ?
C3S H3SC 0.9800 . ?
C3S N1S 1.445(6) . ?
C13B H13D 0.9800 . ?
C13B H13E 0.9800 . ?
C13B H13F 0.9800 . ?
C13B C2B 1.505(4) . ?
C2B C1B 1.397(4) . ?
C2B C3B 1.384(4) . ?
C1B C6B 1.400(4) . ?
C1B I1B 2.129(3) . ?
C15B H15D 0.9800 . ?
C15B H15E 0.9800 . ?
C15B H15F 0.9800 . ?
C15B C6B 1.516(4) . ?
C6B C5B 1.392(4) . ?
C5B H5B 0.9500 . ?
C5B C4B 1.395(5) . ?
C14B H14G 0.9800 . ?
C14B H14H 0.9800 . ?
C14B H14I 0.9800 . ?
C14B C4B 1.516(4) . ?
C4B C3B 1.385(5) . ?
C3B H3B 0.9500 . ?
C16B H16D 0.9800 . ?
C16B H16E 0.9800 . ?
C16B H16F 0.9800 . ?
C16B C8B 1.503(4) . ?
C8B C7B 1.396(4) . ?
C8B C9B 1.386(4) . ?
C7B C12B 1.393(4) . ?
C7B I1B 2.129(3) . ?
C12B C18B 1.509(4) . ?
C12B C11B 1.396(4) . ?
C18B H18D 0.9800 . ?
C18B H18E 0.9800 . ?
C18B H18F 0.9800 . ?
C11B H11B 0.9500 . ?
C11B C10B 1.391(5) . ?
C17B H17D 0.9800 . ?
C17B H17E 0.9800 . ?
C17B H17F 0.9800 . ?
C17B C10B 1.508(5) . ?
C10B C9B 1.393(5) . ?
C9B H9B 0.9500 . ?
C15A H15A 0.9800 . ?
C15A H15B 0.9800 . ?
C15A H15C 0.9800 . ?
C15A C6A 1.509(5) . ?
C6A C1A 1.389(5) . ?
C6A C5A 1.327(10) . ?
C6A C5C 1.485(10) . ?
C1A C2A 1.398(5) . ?
C1A I1A 2.119(3) . ?
C2A C13A 1.490(5) . ?
C2A C3A 1.371(10) . ?
C2A C3C 1.438(10) . ?
C13A H13A 0.9800 . ?
C13A H13B 0.9800 . ?
C13A H13C 0.9800 . ?
C6S C5S 1.59(2) 2_746 ?
C6S C7S 0.866(19) 2_746 ?
C6S N2S 1.350(19) . ?
C6S N2S 1.102(18) 2_746 ?
C6S O3S 1.121(17) . ?
C5S C7S 1.971(19) 2_746 ?
C5S N2S 1.311(16) . ?
C5S N2S 1.948(16) 2_746 ?
C5S O2S 1.25(2) . ?
C7S N2S 1.451(19) . ?
C7S N2S 1.434(18) 2_746 ?
C7S O3S 0.92(3) 2_746 ?
C18A H18A 0.9800 . ?
C18A H18B 0.9800 . ?
C18A H18C 0.9800 . ?
C18A C12A 1.505(4) . ?
C12A C7A 1.402(4) . ?
C12A C11A 1.396(4) . ?
C7A C8A 1.396(4) . ?
C7A I1A 2.126(3) . ?
C8A C16A 1.501(4) . ?
C8A C9A 1.400(4) . ?
C16A H16A 0.9800 . ?
C16A H16B 0.9800 . ?
C16A H16C 0.9800 . ?
C9A H9A 0.9500 . ?
C9A C10A 1.389(4) . ?
C17A H17A 0.9800 . ?
C17A H17B 0.9800 . ?
C17A H17C 0.9800 . ?
C17A C10A 1.506(4) . ?
C10A C11A 1.382(4) . ?
C11A H11A 0.9500 . ?
N1S C2S 1.53(2) . ?
N1S C4S 1.437(7) . ?
N2S N2S 0.680(16) 2_746 ?
O3 Mo3 1.705(2) . ?
O9 Mo3 1.699(2) . ?
O2 Mo2 1.714(2) . ?
O8 Mo2 1.912(2) . ?
O8 Mo3 1.9011(19) . ?
O7 Mo2 1.701(2) . ?
O6 Mo1 1.9160(18) . ?
O6 Mo2 1.9459(19) . ?
O5 Mo1 1.6975(19) . ?
O12 Mo4 1.9424(18) . ?
O12 Mo1 1.9826(18) . ?
O12 Mo3 2.3573(18) 2_656 ?
O13 Mo4 2.1307(17) . ?
O13 Mo4 2.3884(18) 2_656 ?
O13 Mo1 2.3471(17) . ?
O13 Mo2 2.4229(17) . ?
O13 Mo3 2.3600(18) . ?
O1 Mo1 1.7027(19) . ?
O10 Mo4 1.9559(18) . ?
O10 Mo1 2.3211(17) 2_656 ?
O10 Mo3 1.9967(17) . ?
O11 Mo4 1.7507(18) . ?
O11 Mo2 2.2905(18) 2_656 ?
O4 Mo4 1.6981(19) . ?
Mo4 Mo1 3.2038(3) . ?
C3A H3A 0.9500 . ?
C3A C4A 1.422(13) . ?
C4A C14A 1.520(14) . ?
C4A C5A 1.416(13) . ?
C14A H14A 0.9800 . ?
C14A H14B 0.9800 . ?
C14A H14C 0.9800 . ?
C5A H5A 0.9500 . ?
C3C H3C 0.9500 . ?
C3C C4C 1.314(13) . ?
C4C C14C 1.535(14) . ?
C4C C5C 1.381(13) . ?
C14C H14D 0.9800 . ?
C14C H14E 0.9800 . ?
C14C H14F 0.9800 . ?
C5C H5C 0.9500 . ?
C2S H2SA 0.9800 . ?
C2S H2SB 0.9800 . ?
C2S H2SC 0.9800 . ?
C4S H4SA 0.9800 . ?
C4S H4SB 0.9800 . ?
C4S H4SC 0.9800 . ?
